data_7000150
loop_
_publ_author_name
'Burling, Suzanne'
'Elliott, Paul I. P.'
'Jasim, Naser A.'
'Lindup, Richard J.'
'McKenna, Jennifer'
'Perutz, Robin N.'
'Archibald, Stephen J.'
'Whitwood, Adrian C.'

_publ_section_title
;
 C-F Bond activation at Ni(0) and simple reactions of square planar
 Ni(II) fluoride complexes.
;
_journal_issue 22
_journal_name_full 'Dalton transactions (Cambridge, England : 2003)'
_journal_page_first 3686
_journal_page_last 3695
_journal_paper_doi 10.1039/b510052f
_journal_year 2005
_chemical_formula_moiety 'C19 H33 F4 N Ni O2 P2'
_chemical_formula_sum 'C19 H33 F4 N Ni O2 P2'
_chemical_formula_weight 504.11
_chemical_name_systematic
;
?
;
_space_group_IT_number 14
_symmetry_cell_setting monoclinic
_symmetry_space_group_name_Hall '-P 2yn'
_symmetry_space_group_name_H-M 'P 1 21/n 1'
_atom_sites_solution_hydrogens geom
_atom_sites_solution_primary direct
_atom_sites_solution_secondary difmap
_audit_creation_method SHELXL-97
_cell_angle_alpha 90.00
_cell_angle_beta 92.929(2)
_cell_angle_gamma 90.00
_cell_formula_units_Z 4
_cell_length_a 10.7713(7)
_cell_length_b 13.1418(9)
_cell_length_c 16.9266(12)
_cell_measurement_reflns_used 6372
_cell_measurement_temperature 115(2)
_cell_measurement_theta_max 27.48
_cell_measurement_theta_min 2.30
_cell_volume 2392.9(3)
_computing_cell_refinement 'Bruker SMART'
_computing_data_collection 'Bruker SMART'
_computing_data_reduction 'Bruker SAINT'
_computing_molecular_graphics 'Bruker SHELXTL'
_computing_publication_material 'Bruker SHELXTL'
_computing_structure_refinement 'SHELXL-97 (Sheldrick, 1997)'
_computing_structure_solution 'SHELXS-97 (Sheldrick, 1990)'
_diffrn_ambient_temperature 115(2)
_diffrn_measured_fraction_theta_full 0.998
_diffrn_measured_fraction_theta_max 0.998
_diffrn_measurement_device_type 'CCD area detector'
_diffrn_measurement_method 'phi and omega scans'
_diffrn_radiation_monochromator graphite
_diffrn_radiation_source 'fine-focus sealed tube'
_diffrn_radiation_type MoK\a
_diffrn_radiation_wavelength 0.71073
_diffrn_reflns_av_R_equivalents 0.0235
_diffrn_reflns_av_sigmaI/netI 0.0293
_diffrn_reflns_limit_h_max 13
_diffrn_reflns_limit_h_min -8
_diffrn_reflns_limit_k_max 17
_diffrn_reflns_limit_k_min -16
_diffrn_reflns_limit_l_max 21
_diffrn_reflns_limit_l_min -21
_diffrn_reflns_number 16257
_diffrn_reflns_theta_full 27.52
_diffrn_reflns_theta_max 27.52
_diffrn_reflns_theta_min 1.96
_exptl_absorpt_coefficient_mu 0.990
_exptl_absorpt_correction_T_max 0.900
_exptl_absorpt_correction_T_min 0.813
_exptl_absorpt_correction_type multi-scan
_exptl_absorpt_process_details 'SADABS v2.03; (Sheldrick)'
_exptl_crystal_colour yellow
_exptl_crystal_density_diffrn 1.399
_exptl_crystal_density_meas 0
_exptl_crystal_density_method 'not measured'
_exptl_crystal_description block
_exptl_crystal_F_000 1056
_exptl_crystal_size_max 0.27
_exptl_crystal_size_mid 0.15
_exptl_crystal_size_min 0.11
_refine_diff_density_max 0.432
_refine_diff_density_min -0.197
_refine_diff_density_rms 0.056
_refine_ls_extinction_method none
_refine_ls_goodness_of_fit_ref 1.030
_refine_ls_hydrogen_treatment constr
_refine_ls_matrix_type full
_refine_ls_number_parameters 279
_refine_ls_number_reflns 5489
_refine_ls_number_restraints 0
_refine_ls_restrained_S_all 1.030
_refine_ls_R_factor_all 0.0327
_refine_ls_R_factor_gt 0.0275
_refine_ls_shift/su_max 0.001
_refine_ls_shift/su_mean 0.000
_refine_ls_structure_factor_coef Fsqd
_refine_ls_weighting_details 'calc w=1/[\s^2^(Fo^2^)+(0.0396P)^2^+0.3863P] where P=(Fo^2^+2Fc^2^)/3'
_refine_ls_weighting_scheme calc
_refine_ls_wR_factor_gt 0.0694
_refine_ls_wR_factor_ref 0.0721
_reflns_number_gt 4803
_reflns_number_total 5489
_reflns_threshold_expression >2sigma(I)
_cod_data_source_file b510052f.txt
_cod_data_source_block rnp0310m
_cod_depositor_comments
;
The following automatic conversions were performed:
'_symmetry_cell_setting' value 'Monoclinic' changed to 'monoclinic'
according to '/home/saulius/struct/CIF-dictionaries/cif_core.dic'
dictionary named 'cif_core.dic' version 2.4.1 from 2010-06-29.

Automatic conversion script
Id: cif_fix_enum 1527 2010-12-29 10:47:43Z saulius 
;
_cod_original_sg_symbol_H-M P2(1)/n
_cod_database_code 7000150

loop_
_symmetry_equiv_pos_as_xyz
'x, y, z'
'-x+1/2, y+1/2, -z+1/2'
'-x, -y, -z'
'x-1/2, -y-1/2, z-1/2'

loop_
_atom_site_label
_atom_site_type_symbol
_atom_site_fract_x
_atom_site_fract_y
_atom_site_fract_z
_atom_site_U_iso_or_equiv
_atom_site_adp_type
_atom_site_occupancy
_atom_site_symmetry_multiplicity
_atom_site_calc_flag
_atom_site_refinement_flags
_atom_site_disorder_assembly
_atom_site_disorder_group
C1 C 0.43329(13) 0.30572(11) 0.17117(8) 0.0191(3) Uani 1 1 d . . .
C2 C 0.48535(13) 0.20995(10) 0.16781(8) 0.0216(3) Uani 0.758(2) 1 d P A 1
C2A C 0.35011(12) 0.33278(10) 0.11091(8) 0.0231(3) Uani 0.242(2) 1 d P A 2
C3 C 0.45435(15) 0.14378(11) 0.10767(9) 0.0262(3) Uani 1 1 d . . .
C4 C 0.36977(16) 0.17175(12) 0.04847(9) 0.0295(4) Uani 1 1 d . A .
C5 C 0.32099(15) 0.26745(13) 0.05307(9) 0.0288(3) Uani 1 1 d . . .
C6 C 0.44955(14) 0.57613(11) 0.33661(9) 0.0227(3) Uani 1 1 d . A .
C7 C 0.48936(18) 0.64987(14) 0.40205(10) 0.0371(4) Uani 1 1 d . . .
H7A H 0.4618 0.7187 0.3873 0.056 Uiso 1 1 calc R . .
H7B H 0.5801 0.6489 0.4099 0.056 Uiso 1 1 calc R . .
H7C H 0.4519 0.6297 0.4512 0.056 Uiso 1 1 calc R . .
C8 C 0.16614(13) 0.33131(11) 0.26334(9) 0.0242(3) Uani 1 1 d . A .
H8A H 0.1700 0.2818 0.2194 0.029 Uiso 1 1 calc R . .
H8B H 0.1025 0.3071 0.2991 0.029 Uiso 1 1 calc R . .
C9 C 0.12624(16) 0.43435(13) 0.22956(10) 0.0321(4) Uani 1 1 d . . .
H9A H 0.1154 0.4824 0.2730 0.048 Uiso 1 1 calc R . .
H9B H 0.0475 0.4270 0.1985 0.048 Uiso 1 1 calc R . .
H9C H 0.1901 0.4600 0.1955 0.048 Uiso 1 1 calc R . .
C10 C 0.28878(15) 0.40132(11) 0.41029(9) 0.0237(3) Uani 1 1 d . A .
H10A H 0.3691 0.4072 0.4411 0.028 Uiso 1 1 calc R . .
H10B H 0.2605 0.4712 0.3970 0.028 Uiso 1 1 calc R . .
C11 C 0.19457(17) 0.35333(13) 0.46351(10) 0.0324(4) Uani 1 1 d . . .
H11A H 0.1127 0.3514 0.4355 0.049 Uiso 1 1 calc R . .
H11B H 0.1897 0.3939 0.5118 0.049 Uiso 1 1 calc R . .
H11C H 0.2208 0.2839 0.4774 0.049 Uiso 1 1 calc R . .
C12 C 0.34389(14) 0.20222(11) 0.34612(9) 0.0226(3) Uani 1 1 d . A .
H12A H 0.2745 0.1784 0.3775 0.027 Uiso 1 1 calc R . .
H12B H 0.3449 0.1599 0.2978 0.027 Uiso 1 1 calc R . .
C13 C 0.46637(16) 0.18773(13) 0.39455(10) 0.0330(4) Uani 1 1 d . . .
H13A H 0.5353 0.2125 0.3642 0.049 Uiso 1 1 calc R . .
H13B H 0.4785 0.1153 0.4064 0.049 Uiso 1 1 calc R . .
H13C H 0.4638 0.2261 0.4441 0.049 Uiso 1 1 calc R . .
C14 C 0.61726(16) 0.58783(11) 0.16375(9) 0.0269(3) Uani 1 1 d . A .
H14A H 0.5989 0.6290 0.2107 0.032 Uiso 1 1 calc R . .
H14B H 0.6968 0.6124 0.1439 0.032 Uiso 1 1 calc R . .
C15 C 0.51438(18) 0.60385(14) 0.09996(12) 0.0416(5) Uani 1 1 d . . .
H15A H 0.5350 0.5672 0.0519 0.062 Uiso 1 1 calc R . .
H15B H 0.5062 0.6766 0.0882 0.062 Uiso 1 1 calc R . .
H15C H 0.4357 0.5780 0.1186 0.062 Uiso 1 1 calc R . .
C16 C 0.68437(14) 0.38880(11) 0.10506(9) 0.0228(3) Uani 1 1 d . A .
H16A H 0.7049 0.3177 0.1199 0.027 Uiso 1 1 calc R . .
H16B H 0.6130 0.3866 0.0658 0.027 Uiso 1 1 calc R . .
C17 C 0.79558(16) 0.43430(14) 0.06491(10) 0.0336(4) Uani 1 1 d . . .
H17A H 0.7750 0.5032 0.0465 0.050 Uiso 1 1 calc R . .
H17B H 0.8156 0.3918 0.0197 0.050 Uiso 1 1 calc R . .
H17C H 0.8674 0.4370 0.1028 0.050 Uiso 1 1 calc R . .
C18 C 0.77142(14) 0.45653(12) 0.26167(9) 0.0249(3) Uani 1 1 d . A .
H18A H 0.8413 0.4886 0.2352 0.030 Uiso 1 1 calc R . .
H18B H 0.7533 0.4989 0.3081 0.030 Uiso 1 1 calc R . .
C19 C 0.81073(17) 0.35107(15) 0.29002(11) 0.0380(4) Uani 1 1 d . . .
H19A H 0.7413 0.3181 0.3151 0.057 Uiso 1 1 calc R . .
H19B H 0.8816 0.3569 0.3284 0.057 Uiso 1 1 calc R . .
H19C H 0.8346 0.3102 0.2448 0.057 Uiso 1 1 calc R . .
F1 F 0.57260(11) 0.17804(9) 0.22121(7) 0.0288(3) Uani 0.758(2) 1 d P A 1
F1A F 0.3038(4) 0.4219(3) 0.0971(2) 0.0284(11) Uani 0.242(2) 1 d P A 2
F2 F 0.50641(10) 0.05104(7) 0.10617(6) 0.0405(3) Uani 1 1 d . A .
F3 F 0.33655(12) 0.10750(8) -0.01089(6) 0.0493(3) Uani 1 1 d . . .
F4 F 0.23797(10) 0.29841(9) -0.00431(6) 0.0459(3) Uani 1 1 d . A .
N1 N 0.35011(12) 0.33278(10) 0.11091(8) 0.0231(3) Uani 0.758(2) 1 d P A 1
N1A N 0.48535(13) 0.20995(10) 0.16781(8) 0.0216(3) Uani 0.242(2) 1 d P A 2
Ni1 Ni 0.471318(16) 0.399047(13) 0.252661(10) 0.01629(6) Uani 1 1 d . A .
O1 O 0.51709(9) 0.49516(8) 0.33409(6) 0.0216(2) Uani 1 1 d . . .
O2 O 0.35881(11) 0.59439(8) 0.29204(7) 0.0318(3) Uani 1 1 d . . .
P1 P 0.31667(3) 0.33480(3) 0.31770(2) 0.01782(9) Uani 1 1 d . . .
P2 P 0.63484(3) 0.45487(3) 0.19326(2) 0.01755(9) Uani 1 1 d . . .

loop_
_atom_site_aniso_label
_atom_site_aniso_U_11
_atom_site_aniso_U_22
_atom_site_aniso_U_33
_atom_site_aniso_U_23
_atom_site_aniso_U_13
_atom_site_aniso_U_12
C1 0.0169(7) 0.0199(7) 0.0207(7) 0.0006(5) 0.0030(5) -0.0027(5)
C2 0.0213(7) 0.0201(7) 0.0237(7) 0.0003(5) 0.0028(5) -0.0006(5)
C2A 0.0213(7) 0.0227(6) 0.0251(6) 0.0019(5) -0.0010(5) -0.0029(5)
C3 0.0301(8) 0.0186(7) 0.0310(8) 0.0001(6) 0.0131(6) -0.0018(6)
C4 0.0392(9) 0.0295(8) 0.0202(7) -0.0063(6) 0.0068(6) -0.0147(7)
C5 0.0248(8) 0.0367(9) 0.0242(8) 0.0079(6) -0.0039(6) -0.0084(7)
C6 0.0246(8) 0.0213(7) 0.0223(7) -0.0019(6) 0.0027(6) -0.0025(6)
C7 0.0433(11) 0.0319(9) 0.0353(9) -0.0148(7) -0.0069(8) 0.0045(8)
C8 0.0169(7) 0.0264(8) 0.0292(8) 0.0012(6) 0.0003(6) -0.0010(6)
C9 0.0246(8) 0.0320(9) 0.0392(9) 0.0035(7) -0.0045(7) 0.0046(7)
C10 0.0268(8) 0.0227(7) 0.0222(7) -0.0017(6) 0.0070(6) -0.0002(6)
C11 0.0387(10) 0.0290(8) 0.0310(9) 0.0001(7) 0.0166(7) -0.0017(7)
C12 0.0238(8) 0.0192(7) 0.0251(7) 0.0028(6) 0.0033(6) 0.0005(6)
C13 0.0303(9) 0.0285(8) 0.0397(9) 0.0092(7) -0.0022(7) 0.0041(7)
C14 0.0329(9) 0.0190(7) 0.0295(8) 0.0022(6) 0.0079(7) 0.0014(6)
C15 0.0414(11) 0.0391(10) 0.0446(11) 0.0160(8) 0.0046(8) 0.0138(8)
C16 0.0229(8) 0.0242(7) 0.0217(7) -0.0035(6) 0.0039(6) -0.0012(6)
C17 0.0333(9) 0.0363(9) 0.0325(9) -0.0064(7) 0.0144(7) -0.0058(7)
C18 0.0177(7) 0.0315(8) 0.0254(7) -0.0029(6) -0.0010(6) -0.0023(6)
C19 0.0287(9) 0.0467(11) 0.0381(10) 0.0129(8) -0.0044(7) 0.0038(8)
F1 0.0288(7) 0.0254(6) 0.0316(7) -0.0007(5) -0.0037(5) 0.0075(5)
F1A 0.033(2) 0.025(2) 0.027(2) 0.0014(15) -0.0051(16) 0.0083(16)
F2 0.0507(7) 0.0197(5) 0.0525(7) -0.0015(4) 0.0175(5) 0.0042(4)
F3 0.0773(9) 0.0444(6) 0.0266(5) -0.0147(4) 0.0057(5) -0.0263(6)
F4 0.0427(6) 0.0544(7) 0.0384(6) 0.0170(5) -0.0186(5) -0.0140(5)
N1 0.0213(7) 0.0227(6) 0.0251(6) 0.0019(5) -0.0010(5) -0.0029(5)
N1A 0.0213(7) 0.0201(7) 0.0237(7) 0.0003(5) 0.0028(5) -0.0006(5)
Ni1 0.01582(10) 0.01571(10) 0.01736(10) -0.00123(6) 0.00108(7) -0.00061(6)
O1 0.0212(5) 0.0218(5) 0.0217(5) -0.0039(4) 0.0013(4) -0.0006(4)
O2 0.0345(7) 0.0241(6) 0.0354(6) -0.0001(5) -0.0103(5) 0.0017(5)
P1 0.01675(18) 0.01699(17) 0.01984(18) 0.00062(13) 0.00210(13) 0.00024(13)
P2 0.01671(18) 0.01673(17) 0.01927(18) -0.00095(13) 0.00159(13) -0.00091(13)

loop_
_atom_type_symbol
_atom_type_description
_atom_type_scat_dispersion_real
_atom_type_scat_dispersion_imag
_atom_type_scat_source
C C 0.0033 0.0016 'International Tables Vol C Tables 4.2.6.8 and 6.1.1.4'
H H 0.0000 0.0000 'International Tables Vol C Tables 4.2.6.8 and 6.1.1.4'
N N 0.0061 0.0033 'International Tables Vol C Tables 4.2.6.8 and 6.1.1.4'
O O 0.0106 0.0060 'International Tables Vol C Tables 4.2.6.8 and 6.1.1.4'
F F 0.0171 0.0103 'International Tables Vol C Tables 4.2.6.8 and 6.1.1.4'
P P 0.1023 0.0942 'International Tables Vol C Tables 4.2.6.8 and 6.1.1.4'
Ni Ni 0.3393 1.1124 'International Tables Vol C Tables 4.2.6.8 and 6.1.1.4'

loop_
_geom_angle_atom_site_label_1
_geom_angle_atom_site_label_2
_geom_angle_atom_site_label_3
_geom_angle
_geom_angle_site_symmetry_1
_geom_angle_site_symmetry_3
_geom_angle_publ_flag
C2A C1 C2 117.24(13) . . ?
C2A C1 Ni1 119.21(10) . . ?
C2 C1 Ni1 123.55(11) . . ?
F1 C2 C3 116.11(13) . . ?
F1 C2 C1 122.07(13) . . ?
C3 C2 C1 121.76(13) . . ?
F1A C2A C5 112.3(2) . . ?
F1A C2A C1 127.1(2) . . ?
C5 C2A C1 120.14(13) . . ?
F2 C3 C2 120.34(14) . . ?
F2 C3 C4 119.52(14) . . ?
C2 C3 C4 120.13(14) . . ?
F3 C4 C5 122.08(15) . . ?
F3 C4 C3 121.27(15) . . ?
C5 C4 C3 116.65(14) . . ?
C2A C5 F4 117.31(15) . . ?
C2A C5 C4 124.06(14) . . ?
F4 C5 C4 118.63(14) . . ?
O2 C6 O1 124.97(14) . . ?
O2 C6 C7 120.69(14) . . ?
O1 C6 C7 114.33(13) . . ?
C6 C7 H7A 109.5 . . ?
C6 C7 H7B 109.5 . . ?
H7A C7 H7B 109.5 . . ?
C6 C7 H7C 109.5 . . ?
H7A C7 H7C 109.5 . . ?
H7B C7 H7C 109.5 . . ?
C9 C8 P1 113.18(11) . . ?
C9 C8 H8A 108.9 . . ?
P1 C8 H8A 108.9 . . ?
C9 C8 H8B 108.9 . . ?
P1 C8 H8B 108.9 . . ?
H8A C8 H8B 107.8 . . ?
C8 C9 H9A 109.5 . . ?
C8 C9 H9B 109.5 . . ?
H9A C9 H9B 109.5 . . ?
C8 C9 H9C 109.5 . . ?
H9A C9 H9C 109.5 . . ?
H9B C9 H9C 109.5 . . ?
C11 C10 P1 116.77(11) . . ?
C11 C10 H10A 108.1 . . ?
P1 C10 H10A 108.1 . . ?
C11 C10 H10B 108.1 . . ?
P1 C10 H10B 108.1 . . ?
H10A C10 H10B 107.3 . . ?
C10 C11 H11A 109.5 . . ?
C10 C11 H11B 109.5 . . ?
H11A C11 H11B 109.5 . . ?
C10 C11 H11C 109.5 . . ?
H11A C11 H11C 109.5 . . ?
H11B C11 H11C 109.5 . . ?
C13 C12 P1 112.48(11) . . ?
C13 C12 H12A 109.1 . . ?
P1 C12 H12A 109.1 . . ?
C13 C12 H12B 109.1 . . ?
P1 C12 H12B 109.1 . . ?
H12A C12 H12B 107.8 . . ?
C12 C13 H13A 109.5 . . ?
C12 C13 H13B 109.5 . . ?
H13A C13 H13B 109.5 . . ?
C12 C13 H13C 109.5 . . ?
H13A C13 H13C 109.5 . . ?
H13B C13 H13C 109.5 . . ?
C15 C14 P2 112.86(12) . . ?
C15 C14 H14A 109.0 . . ?
P2 C14 H14A 109.0 . . ?
C15 C14 H14B 109.0 . . ?
P2 C14 H14B 109.0 . . ?
H14A C14 H14B 107.8 . . ?
C14 C15 H15A 109.5 . . ?
C14 C15 H15B 109.5 . . ?
H15A C15 H15B 109.5 . . ?
C14 C15 H15C 109.5 . . ?
H15A C15 H15C 109.5 . . ?
H15B C15 H15C 109.5 . . ?
C17 C16 P2 116.41(11) . . ?
C17 C16 H16A 108.2 . . ?
P2 C16 H16A 108.2 . . ?
C17 C16 H16B 108.2 . . ?
P2 C16 H16B 108.2 . . ?
H16A C16 H16B 107.3 . . ?
C16 C17 H17A 109.5 . . ?
C16 C17 H17B 109.5 . . ?
H17A C17 H17B 109.5 . . ?
C16 C17 H17C 109.5 . . ?
H17A C17 H17C 109.5 . . ?
H17B C17 H17C 109.5 . . ?
C19 C18 P2 113.07(11) . . ?
C19 C18 H18A 109.0 . . ?
P2 C18 H18A 109.0 . . ?
C19 C18 H18B 109.0 . . ?
P2 C18 H18B 109.0 . . ?
H18A C18 H18B 107.8 . . ?
C18 C19 H19A 109.5 . . ?
C18 C19 H19B 109.5 . . ?
H19A C19 H19B 109.5 . . ?
C18 C19 H19C 109.5 . . ?
H19A C19 H19C 109.5 . . ?
H19B C19 H19C 109.5 . . ?
C1 Ni1 O1 177.53(5) . . ?
C1 Ni1 P2 91.83(4) . . ?
O1 Ni1 P2 85.77(3) . . ?
C1 Ni1 P1 88.55(4) . . ?
O1 Ni1 P1 93.80(3) . . ?
P2 Ni1 P1 175.540(15) . . ?
C6 O1 Ni1 116.27(9) . . ?
C8 P1 C12 103.61(7) . . ?
C8 P1 C10 105.26(7) . . ?
C12 P1 C10 105.12(7) . . ?
C8 P1 Ni1 115.56(5) . . ?
C12 P1 Ni1 112.36(5) . . ?
C10 P1 Ni1 113.85(5) . . ?
C14 P2 C18 103.37(7) . . ?
C14 P2 C16 105.16(7) . . ?
C18 P2 C16 105.32(7) . . ?
C14 P2 Ni1 111.74(6) . . ?
C18 P2 Ni1 110.64(5) . . ?
C16 P2 Ni1 119.25(5) . . ?

loop_
_geom_bond_atom_site_label_1
_geom_bond_atom_site_label_2
_geom_bond_distance
_geom_bond_site_symmetry_2
_geom_bond_publ_flag
C1 C2A 1.3697(19) . ?
C1 C2 1.3803(19) . ?
C1 Ni1 1.8753(14) . ?
C2 F1 1.3376(17) . ?
C2 C3 1.367(2) . ?
C2A F1A 1.289(4) . ?
C2A C5 1.328(2) . ?
C3 F2 1.3424(18) . ?
C3 C4 1.370(2) . ?
C4 F3 1.3468(17) . ?
C4 C5 1.367(2) . ?
C5 F4 1.3490(17) . ?
C6 O2 1.2275(19) . ?
C6 O1 1.2909(18) . ?
C6 C7 1.517(2) . ?
C7 H7A 0.9800 . ?
C7 H7B 0.9800 . ?
C7 H7C 0.9800 . ?
C8 C9 1.523(2) . ?
C8 P1 1.8236(15) . ?
C8 H8A 0.9900 . ?
C8 H8B 0.9900 . ?
C9 H9A 0.9800 . ?
C9 H9B 0.9800 . ?
C9 H9C 0.9800 . ?
C10 C11 1.527(2) . ?
C10 P1 1.8326(15) . ?
C10 H10A 0.9900 . ?
C10 H10B 0.9900 . ?
C11 H11A 0.9800 . ?
C11 H11B 0.9800 . ?
C11 H11C 0.9800 . ?
C12 C13 1.529(2) . ?
C12 P1 1.8272(15) . ?
C12 H12A 0.9900 . ?
C12 H12B 0.9900 . ?
C13 H13A 0.9800 . ?
C13 H13B 0.9800 . ?
C13 H13C 0.9800 . ?
C14 C15 1.522(2) . ?
C14 P2 1.8245(15) . ?
C14 H14A 0.9900 . ?
C14 H14B 0.9900 . ?
C15 H15A 0.9800 . ?
C15 H15B 0.9800 . ?
C15 H15C 0.9800 . ?
C16 C17 1.529(2) . ?
C16 P2 1.8300(15) . ?
C16 H16A 0.9900 . ?
C16 H16B 0.9900 . ?
C17 H17A 0.9800 . ?
C17 H17B 0.9800 . ?
C17 H17C 0.9800 . ?
C18 C19 1.520(2) . ?
C18 P2 1.8252(15) . ?
C18 H18A 0.9900 . ?
C18 H18B 0.9900 . ?
C19 H19A 0.9800 . ?
C19 H19B 0.9800 . ?
C19 H19C 0.9800 . ?
Ni1 O1 1.9154(10) . ?
Ni1 P2 2.1983(4) . ?
Ni1 P1 2.2106(4) . ?

loop_
_geom_torsion_atom_site_label_1
_geom_torsion_atom_site_label_2
_geom_torsion_atom_site_label_3
_geom_torsion_atom_site_label_4
_geom_torsion
_geom_torsion_site_symmetry_1
_geom_torsion_site_symmetry_2
_geom_torsion_site_symmetry_3
_geom_torsion_site_symmetry_4
_geom_torsion_publ_flag
C2A C1 C2 F1 176.23(13) . . . . ?
Ni1 C1 C2 F1 -3.4(2) . . . . ?
C2A C1 C2 C3 -0.9(2) . . . . ?
Ni1 C1 C2 C3 179.45(11) . . . . ?
C2 C1 C2A F1A -170.2(3) . . . . ?
Ni1 C1 C2A F1A 9.5(3) . . . . ?
C2 C1 C2A C5 1.0(2) . . . . ?
Ni1 C1 C2A C5 -179.33(11) . . . . ?
F1 C2 C3 F2 2.8(2) . . . . ?
C1 C2 C3 F2 -179.84(13) . . . . ?
F1 C2 C3 C4 -177.20(14) . . . . ?
C1 C2 C3 C4 0.1(2) . . . . ?
F2 C3 C4 F3 0.8(2) . . . . ?
C2 C3 C4 F3 -179.17(14) . . . . ?
F2 C3 C4 C5 -179.45(14) . . . . ?
C2 C3 C4 C5 0.6(2) . . . . ?
F1A C2A C5 F4 -8.0(3) . . . . ?
C1 C2A C5 F4 179.63(13) . . . . ?
F1A C2A C5 C4 172.1(2) . . . . ?
C1 C2A C5 C4 -0.4(2) . . . . ?
F3 C4 C5 C2A 179.27(14) . . . . ?
C3 C4 C5 C2A -0.5(2) . . . . ?
F3 C4 C5 F4 -0.7(2) . . . . ?
C3 C4 C5 F4 179.54(14) . . . . ?
C2A C1 Ni1 P2 -94.35(11) . . . . ?
C2 C1 Ni1 P2 85.26(12) . . . . ?
C2A C1 Ni1 P1 90.10(11) . . . . ?
C2 C1 Ni1 P1 -90.30(12) . . . . ?
O2 C6 O1 Ni1 1.2(2) . . . . ?
C7 C6 O1 Ni1 179.98(11) . . . . ?
P2 Ni1 O1 C6 105.48(10) . . . . ?
P1 Ni1 O1 C6 -78.97(10) . . . . ?
C9 C8 P1 C12 -177.05(12) . . . . ?
C9 C8 P1 C10 72.81(13) . . . . ?
C9 C8 P1 Ni1 -53.71(13) . . . . ?
C13 C12 P1 C8 -178.93(11) . . . . ?
C13 C12 P1 C10 -68.70(13) . . . . ?
C13 C12 P1 Ni1 55.64(12) . . . . ?
C11 C10 P1 C8 59.93(14) . . . . ?
C11 C10 P1 C12 -49.12(14) . . . . ?
C11 C10 P1 Ni1 -172.51(10) . . . . ?
C1 Ni1 P1 C8 -53.86(7) . . . . ?
O1 Ni1 P1 C8 126.91(6) . . . . ?
C1 Ni1 P1 C12 64.75(7) . . . . ?
O1 Ni1 P1 C12 -114.48(6) . . . . ?
C1 Ni1 P1 C10 -175.89(7) . . . . ?
O1 Ni1 P1 C10 4.88(6) . . . . ?
C15 C14 P2 C18 174.74(12) . . . . ?
C15 C14 P2 C16 64.52(14) . . . . ?
C15 C14 P2 Ni1 -66.26(13) . . . . ?
C19 C18 P2 C14 -175.69(12) . . . . ?
C19 C18 P2 C16 -65.58(13) . . . . ?
C19 C18 P2 Ni1 64.54(13) . . . . ?
C17 C16 P2 C14 51.35(14) . . . . ?
C17 C16 P2 C18 -57.47(14) . . . . ?
C17 C16 P2 Ni1 177.63(10) . . . . ?
C1 Ni1 P2 C14 115.34(7) . . . . ?
O1 Ni1 P2 C14 -65.24(6) . . . . ?
C1 Ni1 P2 C18 -130.06(7) . . . . ?
O1 Ni1 P2 C18 49.36(6) . . . . ?
C1 Ni1 P2 C16 -7.75(7) . . . . ?
O1 Ni1 P2 C16 171.66(7) . . . . ?
